data_4068515
loop_
_publ_author_name
'Fout, Alison R.'
'Scott, Jennifer'
'Miller, Deanna L.'
'Bailey, Brad C.'
'Pink, Maren'
'Mindiola, Daniel J.'

_publ_section_title
;
 Dehydrofluorination of Hydrofluorocarbons by Titanium Alkylidynes via
 Sequential C&#x2212;H/C&#x2212;F Bond Activation Reactions. A Synthetic,
 Structural, and Mechanistic Study of 1,2-CH Bond Addition and \b-Fluoride
 Elimination
;
_journal_issue 1
_journal_name_full Organometallics
_journal_page_first 331
_journal_paper_doi 10.1021/om800910q
_journal_volume 28
_journal_year 2009
_chemical_formula_moiety '2(C31 H50 F N P2 Ti), C5'
_chemical_formula_sum 'C67 H100 F2 N2 P4 Ti2'
_chemical_formula_weight 1191.17
_chemical_name_systematic
; 
 ? 
;
_space_group_IT_number 2
_symmetry_cell_setting triclinic
_symmetry_space_group_name_Hall '-P 1'
_symmetry_space_group_name_H-M 'P -1'
_atom_sites_solution_hydrogens geom
_atom_sites_solution_primary direct
_atom_sites_solution_secondary difmap
_audit_creation_method SHELXL-97
_cell_angle_alpha 76.574(3)
_cell_angle_beta 83.775(4)
_cell_angle_gamma 75.316(4)
_cell_formula_units_Z 1
_cell_length_a 10.8159(11)
_cell_length_b 11.8622(15)
_cell_length_c 15.0323(19)
_cell_measurement_reflns_used 1253
_cell_measurement_temperature 123(2)
_cell_measurement_theta_max 25.9
_cell_measurement_theta_min 2.53
_cell_volume 1812.1(4)
_computing_cell_refinement 'SAINT (Bruker, 2003)'
_computing_data_collection 'SMART (Bruker, 2001)'
_computing_data_reduction 'SAINT (Bruker, 2003)'
_computing_molecular_graphics 'SHELXTL (Bruker, 2003)'
_computing_publication_material 'SHELXTL (Bruker, 2003)'
_computing_structure_refinement 'SHELXL-97 (Sheldrick, 1997)'
_computing_structure_solution 'SHELXS-97 (Sheldrick, 1990)'
_diffrn_ambient_temperature 153(2)
_diffrn_detector 'CCD area detector'
_diffrn_detector_area_resol_mean 44.52
_diffrn_detector_type 'Bruker SMART 6000'
_diffrn_measured_fraction_theta_full 0.997
_diffrn_measured_fraction_theta_max 0.997
_diffrn_measurement_details '0.30 degree frames measured for 15 second each'
_diffrn_measurement_device 'three-circle goniometer with fixed chi'
_diffrn_measurement_device_type 'Bruker Platform goniometer'
_diffrn_measurement_method \w-scans
_diffrn_radiation_monochromator graphite
_diffrn_radiation_source 'fine-focus sealed tube'
_diffrn_radiation_type MoK\a
_diffrn_radiation_wavelength 0.71073
_diffrn_reflns_av_R_equivalents 0.0540
_diffrn_reflns_av_sigmaI/netI 0.0365
_diffrn_reflns_limit_h_max 14
_diffrn_reflns_limit_h_min -14
_diffrn_reflns_limit_k_max 15
_diffrn_reflns_limit_k_min -15
_diffrn_reflns_limit_l_max 19
_diffrn_reflns_limit_l_min -19
_diffrn_reflns_number 46981
_diffrn_reflns_theta_full 27.56
_diffrn_reflns_theta_max 27.56
_diffrn_reflns_theta_min 1.82
_exptl_absorpt_coefficient_mu 0.350
_exptl_absorpt_correction_T_max 0.9271
_exptl_absorpt_correction_T_min 0.9177
_exptl_absorpt_correction_type multi-scan
_exptl_absorpt_process_details 'SADABS, R. Blessing; 1995'
_exptl_crystal_colour red
_exptl_crystal_density_diffrn 1.092
_exptl_crystal_density_method 'not measured'
_exptl_crystal_description plate
_exptl_crystal_F_000 638
_exptl_crystal_size_max 0.25
_exptl_crystal_size_mid 0.25
_exptl_crystal_size_min 0.22
_refine_diff_density_max 0.499
_refine_diff_density_min -0.243
_refine_diff_density_rms 0.062
_refine_ls_extinction_method none
_refine_ls_goodness_of_fit_ref 1.014
_refine_ls_hydrogen_treatment constr
_refine_ls_matrix_type full
_refine_ls_number_parameters 371
_refine_ls_number_reflns 8351
_refine_ls_number_restraints 22
_refine_ls_restrained_S_all 1.034
_refine_ls_R_factor_all 0.0753
_refine_ls_R_factor_gt 0.0500
_refine_ls_shift/su_max 0.005
_refine_ls_shift/su_mean 0.000
_refine_ls_structure_factor_coef Fsqd
_refine_ls_weighting_details 'calc w=1/[\s^2^(Fo^2^)+(0.0951P)^2^+0.2708P] where P=(Fo^2^+2Fc^2^)/3'
_refine_ls_weighting_scheme calc
_refine_ls_wR_factor_gt 0.1393
_refine_ls_wR_factor_ref 0.1595
_reflns_number_gt 5913
_reflns_number_total 8351
_reflns_threshold_expression >2sigma(I)
_cod_data_source_file om800910q_si_002.cif
_cod_data_source_block 06098
_cod_original_cell_volume 1812.2(4)
_cod_original_sg_symbol_H-M P-1
_cod_database_code 4068515

loop_
_symmetry_equiv_pos_as_xyz
'x, y, z'
'-x, -y, -z'

loop_
_atom_site_label
_atom_site_type_symbol
_atom_site_fract_x
_atom_site_fract_y
_atom_site_fract_z
_atom_site_U_iso_or_equiv
_atom_site_adp_type
_atom_site_occupancy
_atom_site_symmetry_multiplicity
_atom_site_calc_flag
_atom_site_refinement_flags
_atom_site_disorder_assembly
_atom_site_disorder_group
Ti1 Ti 0.49841(4) 0.06619(3) 0.22042(3) 0.04294(13) Uani 1 1 d . . .
P1 P 0.45693(6) 0.26374(5) 0.27721(4) 0.04547(16) Uani 1 1 d . . .
P2 P 0.41915(6) -0.11164(5) 0.19598(4) 0.04586(16) Uani 1 1 d . . .
N1 N 0.32298(18) 0.07622(16) 0.29715(13) 0.0442(4) Uani 1 1 d . . .
F1 F 0.53732(18) 0.13114(15) 0.10240(11) 0.0731(5) Uani 1 1 d . . .
C1 C 0.5171(3) 0.2661(2) 0.3871(2) 0.0588(6) Uani 1 1 d . . .
H1A H 0.6127 0.2475 0.3799 0.071 Uiso 1 1 calc R . .
C2 C 0.4738(4) 0.3849(3) 0.4171(3) 0.0976(12) Uani 1 1 d . . .
H2A H 0.5110 0.3780 0.4753 0.146 Uiso 1 1 calc R . .
H2B H 0.3802 0.4060 0.4250 0.146 Uiso 1 1 calc R . .
H2C H 0.5024 0.4470 0.3704 0.146 Uiso 1 1 calc R . .
C3 C 0.4811(4) 0.1681(3) 0.4617(2) 0.0793(9) Uani 1 1 d . . .
H3A H 0.5185 0.1658 0.5188 0.119 Uiso 1 1 calc R . .
H3B H 0.5138 0.0913 0.4436 0.119 Uiso 1 1 calc R . .
H3C H 0.3877 0.1837 0.4709 0.119 Uiso 1 1 calc R . .
C4 C 0.4838(3) 0.3994(2) 0.1968(2) 0.0724(8) Uani 1 1 d . . .
H4A H 0.4486 0.4690 0.2264 0.087 Uiso 1 1 calc R . .
C5 C 0.4158(5) 0.4210(4) 0.1091(2) 0.1081(15) Uani 1 1 d . . .
H5A H 0.4268 0.4962 0.0692 0.162 Uiso 1 1 calc R . .
H5B H 0.3244 0.4254 0.1238 0.162 Uiso 1 1 calc R . .
H5C H 0.4522 0.3553 0.0777 0.162 Uiso 1 1 calc R . .
C6 C 0.6278(4) 0.3877(4) 0.1768(4) 0.1150(16) Uani 1 1 d . . .
H6A H 0.6425 0.4610 0.1359 0.173 Uiso 1 1 calc R . .
H6B H 0.6636 0.3199 0.1475 0.173 Uiso 1 1 calc R . .
H6C H 0.6693 0.3746 0.2344 0.173 Uiso 1 1 calc R . .
C7 C 0.2845(2) 0.2883(2) 0.29438(16) 0.0465(5) Uani 1 1 d . . .
C8 C 0.1996(3) 0.3992(2) 0.2947(2) 0.0612(7) Uani 1 1 d . . .
H8A H 0.2334 0.4665 0.2919 0.073 Uiso 1 1 calc R . .
C9 C 0.0692(3) 0.4135(3) 0.2990(2) 0.0697(8) Uani 1 1 d . . .
C10 C -0.0214(4) 0.5349(3) 0.2981(3) 0.1019(13) Uani 1 1 d . . .
H10A H -0.0999 0.5397 0.2690 0.153 Uiso 1 1 calc R . .
H10B H 0.0199 0.5976 0.2636 0.153 Uiso 1 1 calc R . .
H10C H -0.0425 0.5457 0.3611 0.153 Uiso 1 1 calc R . .
C11 C 0.0234(3) 0.3148(3) 0.3022(2) 0.0687(8) Uani 1 1 d . . .
H11A H -0.0665 0.3233 0.3038 0.082 Uiso 1 1 calc R . .
C12 C 0.1035(2) 0.2034(3) 0.3031(2) 0.0584(6) Uani 1 1 d . . .
H12A H 0.0679 0.1372 0.3057 0.070 Uiso 1 1 calc R . .
C13 C 0.2370(2) 0.1870(2) 0.30022(16) 0.0455(5) Uani 1 1 d . . .
C14 C 0.2804(2) -0.0272(2) 0.33936(16) 0.0425(5) Uani 1 1 d . . .
C15 C 0.2056(2) -0.0373(2) 0.42203(17) 0.0525(6) Uani 1 1 d . . .
H15A H 0.1793 0.0291 0.4505 0.063 Uiso 1 1 calc R . .
C16 C 0.1698(3) -0.1415(2) 0.46259(18) 0.0570(6) Uani 1 1 d . . .
H16A H 0.1187 -0.1449 0.5182 0.068 Uiso 1 1 calc R . .
C17 C 0.2062(3) -0.2421(2) 0.42458(19) 0.0575(6) Uani 1 1 d . . .
C18 C 0.1679(4) -0.3563(3) 0.4709(2) 0.0826(10) Uani 1 1 d . . .
H18A H 0.1773 -0.4073 0.4266 0.124 Uiso 1 1 calc R . .
H18B H 0.0785 -0.3378 0.4942 0.124 Uiso 1 1 calc R . .
H18C H 0.2229 -0.3979 0.5219 0.124 Uiso 1 1 calc R . .
C19 C 0.2800(3) -0.2335(2) 0.34376(18) 0.0544(6) Uani 1 1 d . . .
H19A H 0.3062 -0.3010 0.3165 0.065 Uiso 1 1 calc R . .
C20 C 0.3181(2) -0.1287(2) 0.30029(16) 0.0459(5) Uani 1 1 d . . .
C21 C 0.3128(3) -0.0802(3) 0.10018(19) 0.0651(7) Uani 1 1 d . . .
H21A H 0.3678 -0.0729 0.0422 0.078 Uiso 1 1 calc R . .
C22 C 0.2172(3) 0.0410(4) 0.0972(3) 0.0874(10) Uani 1 1 d . . .
H22A H 0.1622 0.0582 0.0457 0.131 Uiso 1 1 calc R . .
H22B H 0.2642 0.1036 0.0893 0.131 Uiso 1 1 calc R . .
H22C H 0.1645 0.0385 0.1545 0.131 Uiso 1 1 calc R . .
C23 C 0.2427(4) -0.1766(4) 0.1013(3) 0.1019(13) Uani 1 1 d . . .
H23A H 0.1849 -0.1508 0.0507 0.153 Uiso 1 1 calc R . .
H23B H 0.1930 -0.1908 0.1596 0.153 Uiso 1 1 calc R . .
H23C H 0.3050 -0.2505 0.0943 0.153 Uiso 1 1 calc R . .
C24 C 0.5227(3) -0.2604(2) 0.1933(2) 0.0580(6) Uani 1 1 d . . .
H24A H 0.4672 -0.3149 0.1900 0.070 Uiso 1 1 calc R . .
C25 C 0.5976(3) -0.3112(3) 0.2792(2) 0.0746(9) Uani 1 1 d . . .
H25A H 0.6575 -0.3868 0.2733 0.112 Uiso 1 1 calc R . .
H25B H 0.5382 -0.3251 0.3324 0.112 Uiso 1 1 calc R . .
H25C H 0.6454 -0.2546 0.2872 0.112 Uiso 1 1 calc R . .
C26 C 0.6108(3) -0.2505(3) 0.1065(3) 0.0844(10) Uani 1 1 d . . .
H26A H 0.6704 -0.3278 0.1061 0.127 Uiso 1 1 calc R . .
H26B H 0.6590 -0.1905 0.1053 0.127 Uiso 1 1 calc R . .
H26C H 0.5592 -0.2268 0.0526 0.127 Uiso 1 1 calc R . .
C27 C 0.6481(2) -0.0163(2) 0.2807(2) 0.0549(6) Uani 1 1 d . A .
H27A H 0.6228 -0.0580 0.3390 0.066 Uiso 1 1 calc R . .
C28 C 0.7934(3) -0.0441(3) 0.2748(3) 0.0817(11) Uani 1 1 d D . .
C29 C 0.8307(11) 0.0112(14) 0.1687(9) 0.129(4) Uani 0.410(6) 1 d PD A 1
H29A H 0.8014 0.0984 0.1566 0.194 Uiso 0.410(6) 1 calc PR A 1
H29B H 0.7894 -0.0202 0.1281 0.194 Uiso 0.410(6) 1 calc PR A 1
H29C H 0.9238 -0.0111 0.1576 0.194 Uiso 0.410(6) 1 calc PR A 1
C30 C 0.8607(10) -0.1675(10) 0.2910(12) 0.116(3) Uani 0.410(6) 1 d PD A 1
H30A H 0.8281 -0.2085 0.2524 0.174 Uiso 0.410(6) 1 calc PR A 1
H30B H 0.8475 -0.2048 0.3556 0.174 Uiso 0.410(6) 1 calc PR A 1
H30C H 0.9523 -0.1735 0.2762 0.174 Uiso 0.410(6) 1 calc PR A 1
C31 C 0.834(4) 0.031(2) 0.3280(15) 0.114(4) Uani 0.410(6) 1 d PD A 1
H31A H 0.7951 0.1149 0.3038 0.171 Uiso 0.410(6) 1 calc PR A 1
H31B H 0.9272 0.0172 0.3228 0.171 Uiso 0.410(6) 1 calc PR A 1
H31C H 0.8055 0.0086 0.3926 0.171 Uiso 0.410(6) 1 calc PR A 1
C29D C 0.8469(7) -0.0906(11) 0.1940(7) 0.129(4) Uani 0.590(6) 1 d PD A 2
H29D H 0.8031 -0.1508 0.1873 0.194 Uiso 0.590(6) 1 calc PR A 2
H29E H 0.9384 -0.1269 0.2005 0.194 Uiso 0.590(6) 1 calc PR A 2
H29F H 0.8352 -0.0254 0.1397 0.194 Uiso 0.590(6) 1 calc PR A 2
C30D C 0.8396(7) -0.1575(7) 0.3622(7) 0.116(3) Uani 0.590(6) 1 d PD A 2
H30D H 0.8036 -0.1341 0.4197 0.174 Uiso 0.590(6) 1 calc PR A 2
H30E H 0.9332 -0.1790 0.3625 0.174 Uiso 0.590(6) 1 calc PR A 2
H30F H 0.8091 -0.2261 0.3558 0.174 Uiso 0.590(6) 1 calc PR A 2
C31D C 0.844(3) 0.0513(15) 0.2969(10) 0.114(4) Uani 0.590(6) 1 d PD A 2
H31D H 0.7985 0.0750 0.3520 0.171 Uiso 0.590(6) 1 calc PR A 2
H31E H 0.8324 0.1205 0.2455 0.171 Uiso 0.590(6) 1 calc PR A 2
H31F H 0.9358 0.0211 0.3076 0.171 Uiso 0.590(6) 1 calc PR A 2
C1S C -0.0543(13) 0.3039(11) 0.0402(10) 0.161(5) Uiso 0.50 1 d PD . 2
C2S C 0.0434(14) 0.3767(11) 0.0295(17) 0.270(10) Uiso 0.50 1 d PD . 2
C3S C 0.0078(19) 0.4951(12) -0.0356(9) 0.247(9) Uiso 0.50 1 d PD . 2
C4S C 0.0861(15) 0.5801(13) -0.0282(15) 0.328(14) Uiso 0.50 1 d PD . 2
C5S C 0.0215(19) 0.6677(14) 0.0297(13) 0.208(7) Uiso 0.50 1 d PD . 2

loop_
_atom_site_aniso_label
_atom_site_aniso_U_11
_atom_site_aniso_U_22
_atom_site_aniso_U_33
_atom_site_aniso_U_23
_atom_site_aniso_U_13
_atom_site_aniso_U_12
Ti1 0.0406(2) 0.0410(2) 0.0494(2) -0.01620(17) 0.00578(17) -0.01081(17)
P1 0.0493(3) 0.0352(3) 0.0520(3) -0.0113(2) 0.0036(3) -0.0110(2)
P2 0.0444(3) 0.0461(3) 0.0520(3) -0.0211(3) 0.0052(3) -0.0131(3)
N1 0.0405(10) 0.0414(10) 0.0527(11) -0.0170(8) 0.0027(8) -0.0093(8)
F1 0.0928(12) 0.0732(11) 0.0544(9) -0.0175(8) 0.0172(8) -0.0269(9)
C1 0.0597(15) 0.0547(15) 0.0680(17) -0.0223(12) -0.0091(13) -0.0137(12)
C2 0.139(4) 0.068(2) 0.098(3) -0.0439(19) -0.025(2) -0.016(2)
C3 0.109(3) 0.073(2) 0.0556(17) -0.0114(14) -0.0177(17) -0.0173(19)
C4 0.089(2) 0.0427(14) 0.080(2) -0.0088(13) 0.0221(17) -0.0214(14)
C5 0.157(4) 0.082(2) 0.062(2) 0.0133(18) 0.011(2) -0.019(3)
C6 0.105(3) 0.086(3) 0.155(4) -0.016(3) 0.046(3) -0.054(2)
C7 0.0464(12) 0.0410(11) 0.0495(13) -0.0129(9) -0.0024(10) -0.0027(9)
C8 0.0661(17) 0.0443(13) 0.0682(17) -0.0159(12) -0.0005(13) -0.0017(12)
C9 0.0601(17) 0.0578(17) 0.079(2) -0.0203(14) -0.0045(14) 0.0134(14)
C10 0.078(2) 0.069(2) 0.141(4) -0.033(2) -0.006(2) 0.0245(18)
C11 0.0426(14) 0.0733(19) 0.085(2) -0.0261(16) -0.0041(13) 0.0047(13)
C12 0.0430(13) 0.0614(15) 0.0708(17) -0.0225(13) -0.0005(12) -0.0056(11)
C13 0.0427(12) 0.0455(12) 0.0477(12) -0.0162(10) 0.0020(9) -0.0052(10)
C14 0.0384(11) 0.0434(11) 0.0481(12) -0.0145(9) -0.0008(9) -0.0102(9)
C15 0.0529(14) 0.0556(14) 0.0529(14) -0.0221(11) 0.0056(11) -0.0136(11)
C16 0.0613(15) 0.0631(15) 0.0510(14) -0.0170(12) 0.0094(12) -0.0230(13)
C17 0.0638(16) 0.0544(14) 0.0580(15) -0.0120(12) 0.0055(12) -0.0243(12)
C18 0.106(3) 0.0655(19) 0.083(2) -0.0186(16) 0.0281(19) -0.0424(18)
C19 0.0601(15) 0.0475(13) 0.0619(15) -0.0215(11) 0.0073(12) -0.0197(11)
C20 0.0453(12) 0.0485(12) 0.0490(12) -0.0187(10) 0.0028(10) -0.0150(10)
C21 0.0632(17) 0.087(2) 0.0541(15) -0.0285(14) -0.0015(13) -0.0223(15)
C22 0.075(2) 0.105(3) 0.076(2) -0.0230(19) -0.0210(17) -0.0007(19)
C23 0.098(3) 0.124(3) 0.111(3) -0.047(3) -0.027(2) -0.045(2)
C24 0.0548(14) 0.0466(13) 0.0779(18) -0.0282(12) 0.0095(13) -0.0133(11)
C25 0.0683(19) 0.0492(15) 0.102(2) -0.0171(15) 0.0011(17) -0.0079(14)
C26 0.079(2) 0.080(2) 0.095(2) -0.0453(19) 0.0264(18) -0.0074(17)
C27 0.0450(13) 0.0479(13) 0.0755(17) -0.0251(12) -0.0039(12) -0.0065(10)
C28 0.0416(14) 0.087(2) 0.133(3) -0.065(2) -0.0093(17) -0.0056(14)
C29 0.059(3) 0.196(10) 0.158(7) -0.109(9) 0.033(4) -0.025(6)
C30 0.064(3) 0.091(4) 0.200(10) -0.061(6) -0.047(5) 0.013(3)
C31 0.066(5) 0.119(7) 0.187(11) -0.075(7) -0.002(11) -0.039(5)
C29D 0.059(3) 0.196(10) 0.158(7) -0.109(9) 0.033(4) -0.025(6)
C30D 0.064(3) 0.091(4) 0.200(10) -0.061(6) -0.047(5) 0.013(3)
C31D 0.066(5) 0.119(7) 0.187(11) -0.075(7) -0.002(11) -0.039(5)

loop_
_atom_type_symbol
_atom_type_description
_atom_type_scat_dispersion_real
_atom_type_scat_dispersion_imag
_atom_type_scat_source
C C 0.0033 0.0016 'International Tables Vol C Tables 4.2.6.8 and 6.1.1.4'
H H 0.0000 0.0000 'International Tables Vol C Tables 4.2.6.8 and 6.1.1.4'
N N 0.0061 0.0033 'International Tables Vol C Tables 4.2.6.8 and 6.1.1.4'
F F 0.0171 0.0103 'International Tables Vol C Tables 4.2.6.8 and 6.1.1.4'
P P 0.1023 0.0942 'International Tables Vol C Tables 4.2.6.8 and 6.1.1.4'
Ti Ti 0.2776 0.4457 'International Tables Vol C Tables 4.2.6.8 and 6.1.1.4'

loop_
_geom_angle_atom_site_label_1
_geom_angle_atom_site_label_2
_geom_angle_atom_site_label_3
_geom_angle
_geom_angle_site_symmetry_1
_geom_angle_site_symmetry_3
F1 Ti1 C27 110.24(11) . .
F1 Ti1 N1 131.72(8) . .
C27 Ti1 N1 117.96(11) . .
F1 Ti1 P2 99.53(6) . .
C27 Ti1 P2 99.75(8) . .
N1 Ti1 P2 75.77(5) . .
F1 Ti1 P1 95.16(6) . .
C27 Ti1 P1 99.11(8) . .
N1 Ti1 P1 75.20(5) . .
P2 Ti1 P1 150.33(3) . .
C7 P1 C4 104.88(13) . .
C7 P1 C1 106.41(12) . .
C4 P1 C1 105.68(15) . .
C7 P1 Ti1 97.47(8) . .
C4 P1 Ti1 119.37(11) . .
C1 P1 Ti1 120.74(9) . .
C20 P2 C24 106.43(12) . .
C20 P2 C21 106.28(12) . .
C24 P2 C21 104.47(13) . .
C20 P2 Ti1 96.91(8) . .
C24 P2 Ti1 124.46(9) . .
C21 P2 Ti1 116.28(10) . .
C14 N1 C13 117.08(18) . .
C14 N1 Ti1 121.29(14) . .
C13 N1 Ti1 121.29(15) . .
C3 C1 C2 109.9(3) . .
C3 C1 P1 109.7(2) . .
C2 C1 P1 115.2(2) . .
C3 C1 H1A 107.3 . .
C2 C1 H1A 107.3 . .
P1 C1 H1A 107.3 . .
C1 C2 H2A 109.5 . .
C1 C2 H2B 109.5 . .
H2A C2 H2B 109.5 . .
C1 C2 H2C 109.5 . .
H2A C2 H2C 109.5 . .
H2B C2 H2C 109.5 . .
C1 C3 H3A 109.5 . .
C1 C3 H3B 109.5 . .
H3A C3 H3B 109.5 . .
C1 C3 H3C 109.5 . .
H3A C3 H3C 109.5 . .
H3B C3 H3C 109.5 . .
C5 C4 C6 111.0(3) . .
C5 C4 P1 111.0(2) . .
C6 C4 P1 109.2(2) . .
C5 C4 H4A 108.5 . .
C6 C4 H4A 108.5 . .
P1 C4 H4A 108.5 . .
C4 C5 H5A 109.5 . .
C4 C5 H5B 109.5 . .
H5A C5 H5B 109.5 . .
C4 C5 H5C 109.5 . .
H5A C5 H5C 109.5 . .
H5B C5 H5C 109.5 . .
C4 C6 H6A 109.5 . .
C4 C6 H6B 109.5 . .
H6A C6 H6B 109.5 . .
C4 C6 H6C 109.5 . .
H6A C6 H6C 109.5 . .
H6B C6 H6C 109.5 . .
C8 C7 C13 120.0(2) . .
C8 C7 P1 125.1(2) . .
C13 C7 P1 114.70(16) . .
C9 C8 C7 122.1(3) . .
C9 C8 H8A 119.0 . .
C7 C8 H8A 119.0 . .
C11 C9 C8 117.6(2) . .
C11 C9 C10 121.1(3) . .
C8 C9 C10 121.3(3) . .
C9 C10 H10A 109.5 . .
C9 C10 H10B 109.5 . .
H10A C10 H10B 109.5 . .
C9 C10 H10C 109.5 . .
H10A C10 H10C 109.5 . .
H10B C10 H10C 109.5 . .
C9 C11 C12 122.3(3) . .
C9 C11 H11A 118.8 . .
C12 C11 H11A 118.8 . .
C11 C12 C13 120.7(3) . .
C11 C12 H12A 119.6 . .
C13 C12 H12A 119.6 . .
C7 C13 C12 117.2(2) . .
C7 C13 N1 119.7(2) . .
C12 C13 N1 122.9(2) . .
C15 C14 N1 123.3(2) . .
C15 C14 C20 117.1(2) . .
N1 C14 C20 119.5(2) . .
C16 C15 C14 121.4(2) . .
C16 C15 H15A 119.3 . .
C14 C15 H15A 119.3 . .
C15 C16 C17 122.0(2) . .
C15 C16 H16A 119.0 . .
C17 C16 H16A 119.0 . .
C19 C17 C16 117.3(2) . .
C19 C17 C18 121.5(3) . .
C16 C17 C18 121.2(2) . .
C17 C18 H18A 109.5 . .
C17 C18 H18B 109.5 . .
H18A C18 H18B 109.5 . .
C17 C18 H18C 109.5 . .
H18A C18 H18C 109.5 . .
H18B C18 H18C 109.5 . .
C17 C19 C20 122.4(2) . .
C17 C19 H19A 118.8 . .
C20 C19 H19A 118.8 . .
C19 C20 C14 119.9(2) . .
C19 C20 P2 125.07(18) . .
C14 C20 P2 115.02(17) . .
C23 C21 C22 110.5(3) . .
C23 C21 P2 114.9(3) . .
C22 C21 P2 109.6(2) . .
C23 C21 H21A 107.2 . .
C22 C21 H21A 107.2 . .
P2 C21 H21A 107.2 . .
C21 C22 H22A 109.5 . .
C21 C22 H22B 109.5 . .
H22A C22 H22B 109.5 . .
C21 C22 H22C 109.5 . .
H22A C22 H22C 109.5 . .
H22B C22 H22C 109.5 . .
C21 C23 H23A 109.5 . .
C21 C23 H23B 109.5 . .
H23A C23 H23B 109.5 . .
C21 C23 H23C 109.5 . .
H23A C23 H23C 109.5 . .
H23B C23 H23C 109.5 . .
C25 C24 C26 112.0(3) . .
C25 C24 P2 111.34(19) . .
C26 C24 P2 108.4(2) . .
C25 C24 H24A 108.3 . .
C26 C24 H24A 108.3 . .
P2 C24 H24A 108.3 . .
C24 C25 H25A 109.5 . .
C24 C25 H25B 109.5 . .
H25A C25 H25B 109.5 . .
C24 C25 H25C 109.5 . .
H25A C25 H25C 109.5 . .
H25B C25 H25C 109.5 . .
C24 C26 H26A 109.5 . .
C24 C26 H26B 109.5 . .
H26A C26 H26B 109.5 . .
C24 C26 H26C 109.5 . .
H26A C26 H26C 109.5 . .
H26B C26 H26C 109.5 . .
C28 C27 Ti1 145.8(3) . .
C28 C27 H27A 107.1 . .
Ti1 C27 H27A 107.1 . .
C30 C28 C29D 64.0(6) . .
C30 C28 C31 115.8(13) . .
C29D C28 C31 133.9(17) . .
C30 C28 C31D 123.4(12) . .
C29D C28 C31D 118.4(9) . .
C31 C28 C31D 19.0(14) . .
C30 C28 C27 117.5(6) . .
C29D C28 C27 111.9(4) . .
C31 C28 C27 107.8(18) . .
C31D C28 C27 112.6(12) . .
C30 C28 C29 105.4(7) . .
C29D C28 C29 43.5(5) . .
C31 C28 C29 104.4(10) . .
C31D C28 C29 85.4(8) . .
C27 C28 C29 104.5(5) . .
C30 C28 C30D 40.6(6) . .
C29D C28 C30D 104.5(5) . .
C31 C28 C30D 86.1(10) . .
C31D C28 C30D 102.0(7) . .
C27 C28 C30D 105.6(4) . .
C29 C28 C30D 143.1(5) . .
C28 C29 H29A 109.5 . .
C28 C29 H29B 109.5 . .
C28 C29 H29C 109.5 . .
C28 C30 H30A 109.5 . .
C28 C30 H30B 109.5 . .
C28 C30 H30C 109.5 . .
C28 C31 H31A 109.5 . .
C28 C31 H31B 109.5 . .
C28 C31 H31C 109.5 . .
C28 C29D H29D 109.5 . .
C28 C29D H29E 109.5 . .
H29D C29D H29E 109.5 . .
C28 C29D H29F 109.5 . .
H29D C29D H29F 109.5 . .
H29E C29D H29F 109.5 . .
C28 C30D H30D 109.5 . .
C28 C30D H30E 109.5 . .
H30D C30D H30E 109.5 . .
C28 C30D H30F 109.5 . .
H30D C30D H30F 109.5 . .
H30E C30D H30F 109.5 . .
C28 C31D H31D 109.5 . .
C28 C31D H31E 109.5 . .
H31D C31D H31E 109.5 . .
C28 C31D H31F 109.5 . .
H31D C31D H31F 109.5 . .
H31E C31D H31F 109.5 . .
C5S C1S C4S 77.4(11) 2_565 2_565
C5S C1S C2S 66.2(13) 2_565 .
C4S C1S C2S 57.8(11) 2_565 .
C5S C2S C4S 64.3(9) 2_565 2_565
C5S C2S C1S 42.8(8) 2_565 .
C4S C2S C1S 53.9(10) 2_565 .
C5S C2S C3S 86.2(12) 2_565 .
C4S C2S C3S 68.3(11) 2_565 .
C1S C2S C3S 113.61(17) . .
C5S C2S C3S 116.4(13) 2_565 2_565
C4S C2S C3S 62.9(10) 2_565 2_565
C1S C2S C3S 115.8(14) . 2_565
C3S C2S C3S 42.8(12) . 2_565
C3S C3S C4S 75.0(11) 2_565 .
C3S C3S C2S 68.7(12) 2_565 .
C4S C3S C2S 113.49(17) . .
C3S C3S C4S 64.0(12) 2_565 2_565
C4S C3S C4S 139.0(10) . 2_565
C2S C3S C4S 51.9(9) . 2_565
C3S C3S C2S 68.5(12) 2_565 2_565
C4S C3S C2S 54.1(9) . 2_565
C2S C3S C2S 137.2(12) . 2_565
C4S C3S C2S 107.3(14) 2_565 2_565
C1S C4S C2S 68.3(10) 2_565 2_565
C1S C4S C5S 44.5(9) 2_565 .
C2S C4S C5S 60.6(11) 2_565 .
C1S C4S C3S 129.9(11) 2_565 .
C2S C4S C3S 63.0(9) 2_565 .
C5S C4S C3S 113.58(17) . .
C1S C4S C3S 118.4(14) 2_565 2_565
C2S C4S C3S 59.8(8) 2_565 2_565
C5S C4S C3S 80.7(13) . 2_565
C3S C4S C3S 41.0(10) . 2_565
C1S C5S C2S 71.0(12) 2_565 2_565
C1S C5S C4S 58.1(12) 2_565 .
C2S C5S C4S 55.1(11) 2_565 .

loop_
_geom_bond_atom_site_label_1
_geom_bond_atom_site_label_2
_geom_bond_distance
_geom_bond_site_symmetry_2
Ti1 F1 1.8128(16) .
Ti1 C27 1.872(3) .
Ti1 N1 2.1023(19) .
Ti1 P2 2.5817(7) .
Ti1 P1 2.5950(7) .
P1 C7 1.812(2) .
P1 C4 1.842(3) .
P1 C1 1.849(3) .
P2 C20 1.813(2) .
P2 C24 1.841(3) .
P2 C21 1.852(3) .
N1 C14 1.407(3) .
N1 C13 1.412(3) .
C1 C3 1.513(4) .
C1 C2 1.524(4) .
C1 H1A 1.0000 .
C2 H2A 0.9800 .
C2 H2B 0.9800 .
C2 H2C 0.9800 .
C3 H3A 0.9800 .
C3 H3B 0.9800 .
C3 H3C 0.9800 .
C4 C5 1.517(5) .
C4 C6 1.531(5) .
C4 H4A 1.0000 .
C5 H5A 0.9800 .
C5 H5B 0.9800 .
C5 H5C 0.9800 .
C6 H6A 0.9800 .
C6 H6B 0.9800 .
C6 H6C 0.9800 .
C7 C8 1.401(3) .
C7 C13 1.404(3) .
C8 C9 1.374(4) .
C8 H8A 0.9500 .
C9 C11 1.372(5) .
C9 C10 1.520(4) .
C10 H10A 0.9800 .
C10 H10B 0.9800 .
C10 H10C 0.9800 .
C11 C12 1.382(4) .
C11 H11A 0.9500 .
C12 C13 1.404(3) .
C12 H12A 0.9500 .
C14 C15 1.405(3) .
C14 C20 1.410(3) .
C15 C16 1.375(4) .
C15 H15A 0.9500 .
C16 C17 1.390(4) .
C16 H16A 0.9500 .
C17 C19 1.378(4) .
C17 C18 1.508(4) .
C18 H18A 0.9800 .
C18 H18B 0.9800 .
C18 H18C 0.9800 .
C19 C20 1.402(3) .
C19 H19A 0.9500 .
C21 C23 1.520(5) .
C21 C22 1.538(5) .
C21 H21A 1.0000 .
C22 H22A 0.9800 .
C22 H22B 0.9800 .
C22 H22C 0.9800 .
C23 H23A 0.9800 .
C23 H23B 0.9800 .
C23 H23C 0.9800 .
C24 C25 1.517(4) .
C24 C26 1.530(4) .
C24 H24A 1.0000 .
C25 H25A 0.9800 .
C25 H25B 0.9800 .
C25 H25C 0.9800 .
C26 H26A 0.9800 .
C26 H26B 0.9800 .
C26 H26C 0.9800 .
C27 C28 1.519(4) .
C27 H27A 0.9500 .
C28 C30 1.437(10) .
C28 C29D 1.452(8) .
C28 C31 1.488(16) .
C28 C31D 1.492(12) .
C28 C29 1.627(13) .
C28 C30D 1.662(9) .
C29 H29A 0.9800 .
C29 H29B 0.9800 .
C29 H29C 0.9800 .
C30 H30A 0.9800 .
C30 H30B 0.9800 .
C30 H30C 0.9800 .
C31 H31A 0.9800 .
C31 H31B 0.9800 .
C31 H31C 0.9800 .
C29D H29D 0.9800 .
C29D H29E 0.9800 .
C29D H29F 0.9800 .
C30D H30D 0.9800 .
C30D H30E 0.9800 .
C30D H30F 0.9800 .
C31D H31D 0.9800 .
C31D H31E 0.9800 .
C31D H31F 0.9800 .
C1S C5S 1.077(19) 2_565
C1S C4S 1.30(2) 2_565
C1S C2S 1.4995(11) .
C2S C5S 1.45(2) 2_565
C2S C4S 1.37(2) 2_565
C2S C3S 1.4999(11) .
C2S C3S 1.50(2) 2_565
C3S C3S 1.09(3) 2_565
C3S C4S 1.5000(11) .
C3S C4S 1.61(2) 2_565
C3S C2S 1.50(2) 2_565
C4S C1S 1.30(2) 2_565
C4S C2S 1.37(2) 2_565
C4S C5S 1.4996(11) .
C4S C3S 1.61(2) 2_565
C5S C1S 1.077(19) 2_565
C5S C2S 1.45(2) 2_565

loop_
_geom_torsion_atom_site_label_1
_geom_torsion_atom_site_label_2
_geom_torsion_atom_site_label_3
_geom_torsion_atom_site_label_4
_geom_torsion
_geom_torsion_site_symmetry_1
_geom_torsion_site_symmetry_4
F1 Ti1 P1 C7 108.26(10) . .
C27 Ti1 P1 C7 -140.26(12) . .
N1 Ti1 P1 C7 -23.60(10) . .
P2 Ti1 P1 C7 -11.37(10) . .
F1 Ti1 P1 C4 -3.51(15) . .
C27 Ti1 P1 C4 107.97(16) . .
N1 Ti1 P1 C4 -135.37(14) . .
P2 Ti1 P1 C4 -123.14(14) . .
F1 Ti1 P1 C1 -137.57(13) . .
C27 Ti1 P1 C1 -26.09(14) . .
N1 Ti1 P1 C1 90.57(13) . .
P2 Ti1 P1 C1 102.80(12) . .
F1 Ti1 P2 C20 -155.22(10) . .
C27 Ti1 P2 C20 92.16(12) . .
N1 Ti1 P2 C20 -24.40(10) . .
P1 Ti1 P2 C20 -36.60(10) . .
F1 Ti1 P2 C24 89.40(13) . .
C27 Ti1 P2 C24 -23.23(15) . .
N1 Ti1 P2 C24 -139.79(13) . .
P1 Ti1 P2 C24 -151.99(12) . .
F1 Ti1 P2 C21 -43.20(12) . .
C27 Ti1 P2 C21 -155.82(14) . .
N1 Ti1 P2 C21 87.61(12) . .
P1 Ti1 P2 C21 75.41(12) . .
F1 Ti1 N1 C14 122.20(17) . .
C27 Ti1 N1 C14 -61.6(2) . .
P2 Ti1 N1 C14 32.04(16) . .
P1 Ti1 N1 C14 -154.17(18) . .
F1 Ti1 N1 C13 -50.9(2) . .
C27 Ti1 N1 C13 125.35(18) . .
P2 Ti1 N1 C13 -141.02(18) . .
P1 Ti1 N1 C13 32.77(16) . .
C7 P1 C1 C3 60.3(2) . .
C4 P1 C1 C3 171.5(2) . .
Ti1 P1 C1 C3 -49.1(2) . .
C7 P1 C1 C2 -64.2(3) . .
C4 P1 C1 C2 46.9(3) . .
Ti1 P1 C1 C2 -173.7(2) . .
C7 P1 C4 C5 -56.9(3) . .
C1 P1 C4 C5 -169.1(2) . .
Ti1 P1 C4 C5 50.8(3) . .
C7 P1 C4 C6 -179.6(3) . .
C1 P1 C4 C6 68.1(3) . .
Ti1 P1 C4 C6 -71.9(3) . .
C4 P1 C7 C8 -33.6(3) . .
C1 P1 C7 C8 78.1(2) . .
Ti1 P1 C7 C8 -156.8(2) . .
C4 P1 C7 C13 141.2(2) . .
C1 P1 C7 C13 -107.1(2) . .
Ti1 P1 C7 C13 18.07(19) . .
C13 C7 C8 C9 -1.2(4) . .
P1 C7 C8 C9 173.4(2) . .
C7 C8 C9 C11 -0.6(5) . .
C7 C8 C9 C10 -179.2(3) . .
C8 C9 C11 C12 1.4(5) . .
C10 C9 C11 C12 -180.0(3) . .
C9 C11 C12 C13 -0.4(5) . .
C8 C7 C13 C12 2.1(4) . .
P1 C7 C13 C12 -172.99(19) . .
C8 C7 C13 N1 178.2(2) . .
P1 C7 C13 N1 3.1(3) . .
C11 C12 C13 C7 -1.4(4) . .
C11 C12 C13 N1 -177.3(3) . .
C14 N1 C13 C7 154.5(2) . .
Ti1 N1 C13 C7 -32.2(3) . .
C14 N1 C13 C12 -29.7(3) . .
Ti1 N1 C13 C12 143.7(2) . .
C13 N1 C14 C15 -38.6(3) . .
Ti1 N1 C14 C15 148.03(19) . .
C13 N1 C14 C20 144.3(2) . .
Ti1 N1 C14 C20 -29.0(3) . .
N1 C14 C15 C16 -177.7(2) . .
C20 C14 C15 C16 -0.6(4) . .
C14 C15 C16 C17 0.5(4) . .
C15 C16 C17 C19 -0.2(4) . .
C15 C16 C17 C18 179.0(3) . .
C16 C17 C19 C20 -0.1(4) . .
C18 C17 C19 C20 -179.2(3) . .
C17 C19 C20 C14 -0.1(4) . .
C17 C19 C20 P2 178.0(2) . .
C15 C14 C20 C19 0.4(3) . .
N1 C14 C20 C19 177.6(2) . .
C15 C14 C20 P2 -177.84(18) . .
N1 C14 C20 P2 -0.6(3) . .
C24 P2 C20 C19 -28.4(3) . .
C21 P2 C20 C19 82.5(3) . .
Ti1 P2 C20 C19 -157.5(2) . .
C24 P2 C20 C14 149.68(19) . .
C21 P2 C20 C14 -99.4(2) . .
Ti1 P2 C20 C14 20.63(18) . .
C20 P2 C21 C23 -59.5(3) . .
C24 P2 C21 C23 52.8(3) . .
Ti1 P2 C21 C23 -166.0(2) . .
C20 P2 C21 C22 65.6(3) . .
C24 P2 C21 C22 177.9(2) . .
Ti1 P2 C21 C22 -40.9(3) . .
C20 P2 C24 C25 -56.0(2) . .
C21 P2 C24 C25 -168.3(2) . .
Ti1 P2 C24 C25 54.7(2) . .
C20 P2 C24 C26 -179.6(2) . .
C21 P2 C24 C26 68.2(2) . .
Ti1 P2 C24 C26 -68.9(2) . .
F1 Ti1 C27 C28 8.2(4) . .
N1 Ti1 C27 C28 -168.8(3) . .
P2 Ti1 C27 C28 112.2(3) . .
P1 Ti1 C27 C28 -90.8(3) . .
Ti1 C27 C28 C30 -125.3(8) . .
Ti1 C27 C28 C29D -54.3(7) . .
Ti1 C27 C28 C31 101.7(9) . .
Ti1 C27 C28 C31D 82.1(7) . .
Ti1 C27 C28 C29 -9.0(7) . .
Ti1 C27 C28 C30D -167.4(4) . .
C4S C1S C2S C5S -89.8(14) 2_565 2_565
C5S C1S C2S C4S 89.8(14) 2_565 2_565
C5S C1S C2S C3S 55(2) 2_565 .
C4S C1S C2S C3S -35(2) 2_565 .
C5S C1S C2S C3S 102(2) 2_565 2_565
C4S C1S C2S C3S 12.1(11) 2_565 2_565
C5S C2S C3S C3S 137(2) 2_565 2_565
C4S C2S C3S C3S 73.0(14) 2_565 2_565
C1S C2S C3S C3S 103(2) . 2_565
C5S C2S C3S C4S -161.4(9) 2_565 .
C4S C2S C3S C4S 134.9(12) 2_565 .
C1S C2S C3S C4S 164.9(14) . .
C3S C2S C3S C4S 61.9(13) 2_565 .
C5S C2S C3S C4S 63.8(11) 2_565 2_565
C1S C2S C3S C4S 30.1(17) . 2_565
C3S C2S C3S C4S -73.0(14) 2_565 2_565
C5S C2S C3S C2S 137(2) 2_565 2_565
C4S C2S C3S C2S 73.0(14) 2_565 2_565
C1S C2S C3S C2S 103(2) . 2_565
C3S C2S C3S C2S -0.001(2) 2_565 2_565
C3S C3S C4S C1S -88.9(19) 2_565 2_565
C2S C3S C4S C1S -147(2) . 2_565
C4S C3S C4S C1S -88.9(19) 2_565 2_565
C2S C3S C4S C1S -14.9(15) 2_565 2_565
C3S C3S C4S C2S -74.1(15) 2_565 2_565
C2S C3S C4S C2S -132.4(14) . 2_565
C4S C3S C4S C2S -74.1(15) 2_565 2_565
C3S C3S C4S C5S -39.5(16) 2_565 .
C2S C3S C4S C5S -98(2) . .
C4S C3S C4S C5S -39.5(16) 2_565 .
C2S C3S C4S C5S 34.6(14) 2_565 .
C2S C3S C4S C3S -58.3(14) . 2_565
C4S C3S C4S C3S -0.001(3) 2_565 2_565
C2S C3S C4S C3S 74.1(15) 2_565 2_565
C2S C4S C5S C1S -88.1(15) 2_565 2_565
C3S C4S C5S C1S -123.7(15) . 2_565
C3S C4S C5S C1S -149(2) 2_565 2_565
C1S C4S C5S C2S 88.1(15) 2_565 2_565
C3S C4S C5S C2S -35.5(12) . 2_565
C3S C4S C5S C2S -60.5(10) 2_565 2_565
